data_2207494
loop_
_publ_author_name
'You, Zhong-Lu'

_publ_section_title
;
 Bis[4-bromo-2-(cyclohexyliminomethyl)phenolato]zinc(II)
;
_journal_coeditor_code CI6692
_journal_issue 12
_journal_name_full 'Acta Crystallographica Section E'
_journal_page_first m2493
_journal_page_last m2494
_journal_paper_doi 10.1107/S160053680503552X
_journal_volume 61
_journal_year 2005
_chemical_formula_iupac '[Zn (C13 H15 Br N O)2]'
_chemical_formula_moiety 'C26 H30 Br2 N2 O2 Zn'
_chemical_formula_sum 'C26 H30 Br2 N2 O2 Zn'
_chemical_formula_weight 627.71
_chemical_name_systematic
;
Bis[4-bromo-2-(cyclohexyliminomethyl)phenolato]zinc(II)
;
_space_group_IT_number 61
_symmetry_cell_setting orthorhombic
_symmetry_space_group_name_Hall '-P 2ac 2ab'
_symmetry_space_group_name_H-M 'P b c a'
_atom_sites_solution_hydrogens geom
_atom_sites_solution_primary direct
_atom_sites_solution_secondary difmap
_audit_creation_method SHELXL-97
_cell_angle_alpha 90.00
_cell_angle_beta 90.00
_cell_angle_gamma 90.00
_cell_formula_units_Z 8
_cell_length_a 14.9830(10)
_cell_length_b 13.5870(10)
_cell_length_c 25.143(2)
_cell_measurement_reflns_used 5469
_cell_measurement_temperature 298(2)
_cell_measurement_theta_max 23.7
_cell_measurement_theta_min 2.5
_cell_volume 5118.5(7)
_computing_cell_refinement SMART
_computing_data_collection 'SMART (Bruker, 1998)'
_computing_data_reduction 'SAINT (Bruker, 1998)'
_computing_molecular_graphics 'SHELXTL (Sheldrick, 1997b)'
_computing_publication_material SHELXTL
_computing_structure_refinement 'SHELXL97 (Sheldrick, 1997a)'
_computing_structure_solution 'SHELXS97 (Sheldrick, 1997a)'
_diffrn_ambient_temperature 298(2)
_diffrn_measured_fraction_theta_full 0.993
_diffrn_measured_fraction_theta_max 0.993
_diffrn_measurement_device_type 'Bruker SMART CCD area-detector'
_diffrn_measurement_method \w
_diffrn_radiation_monochromator graphite
_diffrn_radiation_source 'fine-focus sealed tube'
_diffrn_radiation_type MoK\a
_diffrn_radiation_wavelength 0.71073
_diffrn_reflns_av_R_equivalents 0.0687
_diffrn_reflns_av_sigmaI/netI 0.0562
_diffrn_reflns_limit_h_max 19
_diffrn_reflns_limit_h_min -19
_diffrn_reflns_limit_k_max 17
_diffrn_reflns_limit_k_min -17
_diffrn_reflns_limit_l_max 31
_diffrn_reflns_limit_l_min -32
_diffrn_reflns_number 41942
_diffrn_reflns_theta_full 27.50
_diffrn_reflns_theta_max 27.50
_diffrn_reflns_theta_min 1.62
_diffrn_standards_number 0
_exptl_absorpt_coefficient_mu 4.108
_exptl_absorpt_correction_T_max 0.7088
_exptl_absorpt_correction_T_min 0.5251
_exptl_absorpt_correction_type multi-scan
_exptl_absorpt_process_details '(SADABS; Sheldrick, 1996)'
_exptl_crystal_colour colourless
_exptl_crystal_density_diffrn 1.629
_exptl_crystal_density_method 'not measured'
_exptl_crystal_description block
_exptl_crystal_F_000 2528
_exptl_crystal_size_max 0.18
_exptl_crystal_size_mid 0.13
_exptl_crystal_size_min 0.09
_refine_diff_density_max 0.659
_refine_diff_density_min -0.273
_refine_ls_extinction_method none
_refine_ls_goodness_of_fit_ref 1.022
_refine_ls_hydrogen_treatment constr
_refine_ls_matrix_type full
_refine_ls_number_parameters 298
_refine_ls_number_reflns 5837
_refine_ls_number_restraints 0
_refine_ls_restrained_S_all 1.022
_refine_ls_R_factor_all 0.1027
_refine_ls_R_factor_gt 0.0514
_refine_ls_shift/su_max 0.001
_refine_ls_shift/su_mean 0.000
_refine_ls_structure_factor_coef Fsqd
_refine_ls_weighting_details 'calc w=1/[\s^2^(Fo^2^)+(0.0481P)^2^+6.6703P] where P=(Fo^2^+2Fc^2^)/3'
_refine_ls_weighting_scheme calc
_refine_ls_wR_factor_gt 0.1093
_refine_ls_wR_factor_ref 0.1306
_reflns_number_gt 3518
_reflns_number_total 5837
_reflns_threshold_expression I>2\s(I)
_cod_data_source_file ci6692.cif
_cod_data_source_block I
_cod_database_code 2207494
_cod_database_fobs_code 2207494

loop_
_symmetry_equiv_pos_as_xyz
'x, y, z'
'-x+1/2, -y, z+1/2'
'-x, y+1/2, -z+1/2'
'x+1/2, -y+1/2, -z'
'-x, -y, -z'
'x-1/2, y, -z-1/2'
'x, -y-1/2, z-1/2'
'-x-1/2, y-1/2, z'

loop_
_atom_site_label
_atom_site_fract_x
_atom_site_fract_y
_atom_site_fract_z
_atom_site_U_iso_or_equiv
_atom_site_adp_type
_atom_site_calc_flag
_atom_site_refinement_flags
_atom_site_occupancy
_atom_site_type_symbol
Zn1 0.14072(4) 0.58036(4) 0.19251(2) 0.04846(16) Uani d . 1 Zn
Br1 0.32283(4) 0.25743(4) 0.39881(2) 0.0733(2) Uani d . 1 Br
Br2 -0.11583(5) 0.89454(5) 0.01002(3) 0.0906(2) Uani d . 1 Br
O1 0.2186(2) 0.5892(2) 0.25285(13) 0.0534(8) Uani d . 1 O
O2 0.1585(2) 0.6662(2) 0.13293(14) 0.0594(9) Uani d . 1 O
N1 0.1723(2) 0.4382(3) 0.17735(15) 0.0464(9) Uani d . 1 N
N2 0.0138(2) 0.6251(3) 0.20749(14) 0.0435(8) Uani d . 1 N
C1 0.2391(3) 0.5134(3) 0.28266(19) 0.0497(11) Uani d . 1 C
C2 0.2366(3) 0.4135(3) 0.26533(17) 0.0434(10) Uani d . 1 C
C3 0.2636(3) 0.3380(3) 0.30013(17) 0.0472(11) Uani d . 1 C
H3 0.2632 0.2730 0.2885 0.057 Uiso calc R 1 H
C4 0.2903(3) 0.3589(3) 0.35084(18) 0.0507(11) Uani d . 1 C
C5 0.2936(3) 0.4553(4) 0.3682(2) 0.0601(13) Uani d . 1 C
H5 0.3117 0.4694 0.4028 0.072 Uiso calc R 1 H
C6 0.2703(3) 0.5294(4) 0.33488(19) 0.0579(13) Uani d . 1 C
H6 0.2752 0.5939 0.3470 0.069 Uiso calc R 1 H
C7 0.2091(3) 0.3837(3) 0.21292(18) 0.0453(11) Uani d . 1 C
H7 0.2189 0.3182 0.2039 0.054 Uiso calc R 1 H
C8 0.1533(3) 0.3960(3) 0.12456(18) 0.0507(12) Uani d . 1 C
H8 0.1622 0.3246 0.1263 0.061 Uiso calc R 1 H
C9 0.0569(3) 0.4162(4) 0.10975(18) 0.0540(12) Uani d . 1 C
H9A 0.0177 0.3837 0.1349 0.065 Uiso calc R 1 H
H9B 0.0455 0.4864 0.1116 0.065 Uiso calc R 1 H
C10 0.0370(3) 0.3796(4) 0.05408(19) 0.0612(13) Uani d . 1 C
H10A -0.0242 0.3953 0.0448 0.073 Uiso calc R 1 H
H10B 0.0438 0.3086 0.0529 0.073 Uiso calc R 1 H
C11 0.0999(4) 0.4267(4) 0.0141(2) 0.0688(15) Uani d . 1 C
H11A 0.0866 0.4020 -0.0212 0.083 Uiso calc R 1 H
H11B 0.0908 0.4974 0.0139 0.083 Uiso calc R 1 H
C12 0.1958(4) 0.4044(4) 0.0278(2) 0.0701(15) Uani d . 1 C
H12A 0.2348 0.4372 0.0026 0.084 Uiso calc R 1 H
H12B 0.2061 0.3341 0.0250 0.084 Uiso calc R 1 H
C13 0.2181(3) 0.4386(4) 0.08412(18) 0.0600(13) Uani d . 1 C
H13A 0.2784 0.4183 0.0930 0.072 Uiso calc R 1 H
H13B 0.2158 0.5099 0.0856 0.072 Uiso calc R 1 H
C14 0.0054(3) 0.7201(3) 0.12487(17) 0.0441(10) Uani d . 1 C
C15 0.0949(3) 0.7092(3) 0.10668(18) 0.0479(11) Uani d . 1 C
C16 0.1137(4) 0.7530(4) 0.0567(2) 0.0585(13) Uani d . 1 C
H16 0.1704 0.7449 0.0423 0.070 Uiso calc R 1 H
C17 0.0533(4) 0.8060(4) 0.02903(19) 0.0615(14) Uani d . 1 C
H17 0.0692 0.8344 -0.0032 0.074 Uiso calc R 1 H
C18 -0.0320(4) 0.8181(3) 0.04850(18) 0.0560(13) Uani d . 1 C
C19 -0.0555(3) 0.7752(3) 0.09532(17) 0.0526(12) Uani d . 1 C
H19 -0.1134 0.7828 0.1079 0.063 Uiso calc R 1 H
C20 -0.0268(3) 0.6803(3) 0.17496(18) 0.0478(11) Uani d . 1 C
H20 -0.0848 0.6977 0.1843 0.057 Uiso calc R 1 H
C21 -0.0334(3) 0.5974(3) 0.25632(17) 0.0442(10) Uani d . 1 C
H21 -0.0970 0.6119 0.2516 0.053 Uiso calc R 1 H
C22 0.0014(4) 0.6587(4) 0.30242(18) 0.0625(14) Uani d . 1 C
H22A -0.0104 0.7277 0.2956 0.075 Uiso calc R 1 H
H22B 0.0655 0.6501 0.3054 0.075 Uiso calc R 1 H
C23 -0.0428(4) 0.6288(4) 0.3547(2) 0.0748(16) Uani d . 1 C
H23A -0.0166 0.6659 0.3837 0.090 Uiso calc R 1 H
H23B -0.1060 0.6441 0.3533 0.090 Uiso calc R 1 H
C24 -0.0306(4) 0.5206(4) 0.3646(2) 0.0742(16) Uani d . 1 C
H24A 0.0324 0.5063 0.3689 0.089 Uiso calc R 1 H
H24B -0.0609 0.5024 0.3972 0.089 Uiso calc R 1 H
C25 -0.0671(4) 0.4615(4) 0.3194(2) 0.0651(14) Uani d . 1 C
H25A -0.1309 0.4725 0.3167 0.078 Uiso calc R 1 H
H25B -0.0575 0.3921 0.3264 0.078 Uiso calc R 1 H
C26 -0.0232(3) 0.4888(3) 0.26705(18) 0.0542(12) Uani d . 1 C
H26A 0.0397 0.4719 0.2683 0.065 Uiso calc R 1 H
H26B -0.0505 0.4516 0.2384 0.065 Uiso calc R 1 H

loop_
_atom_site_aniso_label
_atom_site_aniso_U_11
_atom_site_aniso_U_22
_atom_site_aniso_U_33
_atom_site_aniso_U_12
_atom_site_aniso_U_13
_atom_site_aniso_U_23
Zn1 0.0447(3) 0.0432(3) 0.0575(3) 0.0029(2) 0.0018(3) -0.0035(2)
Br1 0.0855(4) 0.0762(4) 0.0581(3) 0.0036(3) -0.0211(3) 0.0055(3)
Br2 0.1105(5) 0.0979(5) 0.0634(4) 0.0186(4) -0.0054(3) 0.0277(3)
O1 0.0491(19) 0.0431(17) 0.068(2) 0.0025(15) -0.0176(16) -0.0044(16)
O2 0.048(2) 0.059(2) 0.072(2) 0.0036(16) 0.0085(17) 0.0117(18)
N1 0.049(2) 0.042(2) 0.048(2) 0.0012(17) -0.0058(18) -0.0080(17)
N2 0.044(2) 0.042(2) 0.044(2) -0.0001(17) 0.0030(17) 0.0009(17)
C1 0.035(2) 0.055(3) 0.060(3) -0.003(2) -0.002(2) -0.016(2)
C2 0.035(2) 0.049(3) 0.046(2) -0.002(2) -0.0040(19) -0.008(2)
C3 0.040(3) 0.049(3) 0.053(3) 0.002(2) -0.004(2) -0.005(2)
C4 0.050(3) 0.058(3) 0.044(3) -0.001(2) -0.007(2) -0.002(2)
C5 0.056(3) 0.078(4) 0.046(3) -0.003(3) -0.006(2) -0.017(3)
C6 0.057(3) 0.058(3) 0.059(3) -0.001(2) -0.006(2) -0.014(3)
C7 0.045(3) 0.040(2) 0.051(3) -0.002(2) -0.003(2) -0.006(2)
C8 0.060(3) 0.043(3) 0.049(3) 0.004(2) -0.012(2) -0.009(2)
C9 0.048(3) 0.058(3) 0.055(3) -0.005(2) -0.009(2) -0.002(2)
C10 0.056(3) 0.071(3) 0.057(3) -0.004(3) -0.019(3) 0.000(3)
C11 0.083(4) 0.073(4) 0.051(3) 0.005(3) -0.018(3) 0.001(3)
C12 0.065(4) 0.093(4) 0.053(3) 0.007(3) 0.000(3) -0.011(3)
C13 0.047(3) 0.076(4) 0.056(3) 0.006(3) -0.004(2) -0.017(3)
C14 0.053(3) 0.040(2) 0.040(2) -0.002(2) 0.000(2) -0.0007(19)
C15 0.057(3) 0.034(2) 0.053(3) -0.010(2) 0.011(2) -0.006(2)
C16 0.062(3) 0.056(3) 0.057(3) -0.013(3) 0.019(3) 0.001(2)
C17 0.085(4) 0.059(3) 0.040(3) -0.015(3) 0.014(3) 0.002(2)
C18 0.076(4) 0.053(3) 0.039(3) -0.002(3) -0.003(2) 0.003(2)
C19 0.057(3) 0.053(3) 0.048(3) -0.004(2) 0.002(2) -0.001(2)
C20 0.044(3) 0.047(3) 0.052(3) -0.002(2) 0.006(2) 0.001(2)
C21 0.040(2) 0.048(3) 0.045(2) 0.001(2) 0.0077(19) 0.004(2)
C22 0.084(4) 0.052(3) 0.052(3) -0.012(3) 0.016(3) -0.006(2)
C23 0.093(4) 0.080(4) 0.051(3) -0.010(3) 0.014(3) -0.008(3)
C24 0.076(4) 0.094(4) 0.053(3) -0.006(3) 0.001(3) 0.021(3)
C25 0.070(4) 0.060(3) 0.065(3) -0.003(3) 0.005(3) 0.022(3)
C26 0.056(3) 0.051(3) 0.056(3) -0.003(2) 0.004(2) 0.005(2)

loop_
_atom_type_symbol
_atom_type_description
_atom_type_scat_dispersion_real
_atom_type_scat_dispersion_imag
_atom_type_scat_source
C C 0.0033 0.0016 'International Tables Vol C Tables 4.2.6.8 and 6.1.1.4'
H H 0.0000 0.0000 'International Tables Vol C Tables 4.2.6.8 and 6.1.1.4'
N N 0.0061 0.0033 'International Tables Vol C Tables 4.2.6.8 and 6.1.1.4'
O O 0.0106 0.0060 'International Tables Vol C Tables 4.2.6.8 and 6.1.1.4'
Br Br -0.2901 2.4595 'International Tables Vol C Tables 4.2.6.8 and 6.1.1.4'
Zn Zn 0.2839 1.4301 'International Tables Vol C Tables 4.2.6.8 and 6.1.1.4'

loop_
_geom_angle_atom_site_label_1
_geom_angle_atom_site_label_2
_geom_angle_atom_site_label_3
_geom_angle
_geom_angle_publ_flag
O1 Zn1 O2 119.70(14) y
O1 Zn1 N1 93.83(14) y
O2 Zn1 N1 113.64(15) y
O1 Zn1 N2 113.83(14) y
O2 Zn1 N2 95.33(14) y
N1 Zn1 N2 122.59(15) y
C1 O1 Zn1 123.1(3) ?
C15 O2 Zn1 124.7(3) ?
C7 N1 C8 119.0(4) ?
C7 N1 Zn1 121.2(3) ?
C8 N1 Zn1 119.7(3) ?
C20 N2 C21 117.5(4) ?
C20 N2 Zn1 120.5(3) ?
C21 N2 Zn1 122.0(3) ?
O1 C1 C6 119.2(4) ?
O1 C1 C2 124.6(4) ?
C6 C1 C2 116.1(4) ?
C3 C2 C1 119.8(4) ?
C3 C2 C7 116.5(4) ?
C1 C2 C7 123.7(4) ?
C4 C3 C2 120.8(4) ?
C4 C3 H3 119.6 ?
C2 C3 H3 119.6 ?
C3 C4 C5 120.2(4) ?
C3 C4 Br1 121.2(4) ?
C5 C4 Br1 118.6(4) ?
C6 C5 C4 119.9(4) ?
C6 C5 H5 120.0 ?
C4 C5 H5 120.0 ?
C5 C6 C1 123.1(5) ?
C5 C6 H6 118.5 ?
C1 C6 H6 118.5 ?
N1 C7 C2 126.7(4) ?
N1 C7 H7 116.6 ?
C2 C7 H7 116.6 ?
N1 C8 C9 109.5(4) ?
N1 C8 C13 109.3(4) ?
C9 C8 C13 112.0(4) ?
N1 C8 H8 108.6 ?
C9 C8 H8 108.6 ?
C13 C8 H8 108.6 ?
C10 C9 C8 110.7(4) ?
C10 C9 H9A 109.5 ?
C8 C9 H9A 109.5 ?
C10 C9 H9B 109.5 ?
C8 C9 H9B 109.5 ?
H9A C9 H9B 108.1 ?
C9 C10 C11 110.6(4) ?
C9 C10 H10A 109.5 ?
C11 C10 H10A 109.5 ?
C9 C10 H10B 109.5 ?
C11 C10 H10B 109.5 ?
H10A C10 H10B 108.1 ?
C12 C11 C10 110.8(4) ?
C12 C11 H11A 109.5 ?
C10 C11 H11A 109.5 ?
C12 C11 H11B 109.5 ?
C10 C11 H11B 109.5 ?
H11A C11 H11B 108.1 ?
C11 C12 C13 111.0(4) ?
C11 C12 H12A 109.4 ?
C13 C12 H12A 109.4 ?
C11 C12 H12B 109.4 ?
C13 C12 H12B 109.4 ?
H12A C12 H12B 108.0 ?
C8 C13 C12 111.3(4) ?
C8 C13 H13A 109.4 ?
C12 C13 H13A 109.4 ?
C8 C13 H13B 109.4 ?
C12 C13 H13B 109.4 ?
H13A C13 H13B 108.0 ?
C19 C14 C15 120.0(4) ?
C19 C14 C20 116.4(4) ?
C15 C14 C20 123.5(4) ?
O2 C15 C16 119.6(4) ?
O2 C15 C14 125.0(4) ?
C16 C15 C14 115.3(5) ?
C17 C16 C15 123.1(5) ?
C17 C16 H16 118.4 ?
C15 C16 H16 118.4 ?
C16 C17 C18 120.2(5) ?
C16 C17 H17 119.9 ?
C18 C17 H17 119.9 ?
C19 C18 C17 119.8(5) ?
C19 C18 Br2 120.3(4) ?
C17 C18 Br2 119.9(4) ?
C18 C19 C14 121.5(5) ?
C18 C19 H19 119.3 ?
C14 C19 H19 119.3 ?
N2 C20 C14 128.4(4) ?
N2 C20 H20 115.8 ?
C14 C20 H20 115.8 ?
N2 C21 C26 110.6(3) ?
N2 C21 C22 109.5(3) ?
C26 C21 C22 111.4(4) ?
N2 C21 H21 108.4 ?
C26 C21 H21 108.4 ?
C22 C21 H21 108.4 ?
C21 C22 C23 111.2(4) ?
C21 C22 H22A 109.4 ?
C23 C22 H22A 109.4 ?
C21 C22 H22B 109.4 ?
C23 C22 H22B 109.4 ?
H22A C22 H22B 108.0 ?
C24 C23 C22 110.5(5) ?
C24 C23 H23A 109.5 ?
C22 C23 H23A 109.5 ?
C24 C23 H23B 109.5 ?
C22 C23 H23B 109.5 ?
H23A C23 H23B 108.1 ?
C25 C24 C23 110.8(4) ?
C25 C24 H24A 109.5 ?
C23 C24 H24A 109.5 ?
C25 C24 H24B 109.5 ?
C23 C24 H24B 109.5 ?
H24A C24 H24B 108.1 ?
C24 C25 C26 111.6(4) ?
C24 C25 H25A 109.3 ?
C26 C25 H25A 109.3 ?
C24 C25 H25B 109.3 ?
C26 C25 H25B 109.3 ?
H25A C25 H25B 108.0 ?
C21 C26 C25 110.5(4) ?
C21 C26 H26A 109.5 ?
C25 C26 H26A 109.5 ?
C21 C26 H26B 109.5 ?
C25 C26 H26B 109.5 ?
H26A C26 H26B 108.1 ?

loop_
_geom_bond_atom_site_label_1
_geom_bond_atom_site_label_2
_geom_bond_distance
_geom_bond_publ_flag
Zn1 O1 1.918(3) y
Zn1 O2 1.918(3) y
Zn1 N1 2.026(4) y
Zn1 N2 2.032(4) y
Br1 C4 1.896(5) ?
Br2 C18 1.896(5) ?
O1 C1 1.311(5) ?
O2 C15 1.298(6) ?
N1 C7 1.285(5) ?
N1 C8 1.474(6) ?
N2 C20 1.266(5) ?
N2 C21 1.466(5) ?
C1 C6 1.411(6) ?
C1 C2 1.426(6) ?
C2 C3 1.408(6) ?
C2 C7 1.439(6) ?
C3 C4 1.367(6) ?
C3 H3 0.93 ?
C4 C5 1.382(7) ?
C5 C6 1.356(7) ?
C5 H5 0.93 ?
C6 H6 0.93 ?
C7 H7 0.93 ?
C8 C9 1.517(6) ?
C8 C13 1.521(7) ?
C8 H8 0.98 ?
C9 C10 1.515(6) ?
C9 H9A 0.97 ?
C9 H9B 0.97 ?
C10 C11 1.518(7) ?
C10 H10A 0.97 ?
C10 H10B 0.97 ?
C11 C12 1.509(7) ?
C11 H11A 0.97 ?
C11 H11B 0.97 ?
C12 C13 1.528(7) ?
C12 H12A 0.97 ?
C12 H12B 0.97 ?
C13 H13A 0.97 ?
C13 H13B 0.97 ?
C14 C19 1.395(6) ?
C14 C15 1.425(6) ?
C14 C20 1.453(6) ?
C15 C16 1.419(6) ?
C16 C17 1.350(7) ?
C16 H16 0.93 ?
C17 C18 1.377(7) ?
C17 H17 0.93 ?
C18 C19 1.360(6) ?
C19 H19 0.93 ?
C20 H20 0.93 ?
C21 C26 1.509(6) ?
C21 C22 1.519(6) ?
C21 H21 0.98 ?
C22 C23 1.526(7) ?
C22 H22A 0.97 ?
C22 H22B 0.97 ?
C23 C24 1.501(8) ?
C23 H23A 0.97 ?
C23 H23B 0.97 ?
C24 C25 1.495(8) ?
C24 H24A 0.97 ?
C24 H24B 0.97 ?
C25 C26 1.517(6) ?
C25 H25A 0.97 ?
C25 H25B 0.97 ?
C26 H26A 0.97 ?
C26 H26B 0.97 ?

loop_
_geom_torsion_atom_site_label_1
_geom_torsion_atom_site_label_2
_geom_torsion_atom_site_label_3
_geom_torsion_atom_site_label_4
_geom_torsion
O2 Zn1 O1 C1 -148.8(3)
N1 Zn1 O1 C1 -28.7(4)
N2 Zn1 O1 C1 99.6(3)
O1 Zn1 O2 C15 -138.9(3)
N1 Zn1 O2 C15 111.6(4)
N2 Zn1 O2 C15 -17.6(4)
O1 Zn1 N1 C7 18.3(4)
O2 Zn1 N1 C7 143.2(3)
N2 Zn1 N1 C7 -103.2(4)
O1 Zn1 N1 C8 -161.4(3)
O2 Zn1 N1 C8 -36.6(4)
N2 Zn1 N1 C8 77.0(4)
O1 Zn1 N2 C20 135.4(3)
O2 Zn1 N2 C20 9.6(4)
N1 Zn1 N2 C20 -112.9(3)
O1 Zn1 N2 C21 -43.0(3)
O2 Zn1 N2 C21 -168.8(3)
N1 Zn1 N2 C21 68.7(3)
Zn1 O1 C1 C6 -158.7(3)
Zn1 O1 C1 C2 24.7(6)
O1 C1 C2 C3 177.4(4)
C6 C1 C2 C3 0.7(6)
O1 C1 C2 C7 -1.5(7)
C6 C1 C2 C7 -178.2(4)
C1 C2 C3 C4 1.4(7)
C7 C2 C3 C4 -179.6(4)
C2 C3 C4 C5 -1.8(7)
C2 C3 C4 Br1 177.8(3)
C3 C4 C5 C6 -0.1(7)
Br1 C4 C5 C6 -179.7(4)
C4 C5 C6 C1 2.4(8)
O1 C1 C6 C5 -179.5(5)
C2 C1 C6 C5 -2.6(7)
C8 N1 C7 C2 176.5(4)
Zn1 N1 C7 C2 -3.3(6)
C3 C2 C7 N1 171.1(4)
C1 C2 C7 N1 -9.9(7)
C7 N1 C8 C9 129.3(4)
Zn1 N1 C8 C9 -51.0(5)
C7 N1 C8 C13 -107.7(5)
Zn1 N1 C8 C13 72.1(4)
N1 C8 C9 C10 176.3(4)
C13 C8 C9 C10 54.8(5)
C8 C9 C10 C11 -57.1(6)
C9 C10 C11 C12 58.6(6)
C10 C11 C12 C13 -56.9(6)
N1 C8 C13 C12 -174.8(4)
C9 C8 C13 C12 -53.2(6)
C11 C12 C13 C8 54.1(6)
Zn1 O2 C15 C16 -166.0(3)
Zn1 O2 C15 C14 16.4(6)
C19 C14 C15 O2 174.4(4)
C20 C14 C15 O2 -2.5(7)
C19 C14 C15 C16 -3.2(6)
C20 C14 C15 C16 179.9(4)
O2 C15 C16 C17 -174.4(5)
C14 C15 C16 C17 3.4(7)
C15 C16 C17 C18 -1.4(8)
C16 C17 C18 C19 -1.0(7)
C16 C17 C18 Br2 178.9(4)
C17 C18 C19 C14 1.1(7)
Br2 C18 C19 C14 -178.8(3)
C15 C14 C19 C18 1.2(7)
C20 C14 C19 C18 178.3(4)
C21 N2 C20 C14 178.2(4)
Zn1 N2 C20 C14 -0.2(6)
C19 C14 C20 N2 176.7(5)
C15 C14 C20 N2 -6.3(7)
C20 N2 C21 C26 134.5(4)
Zn1 N2 C21 C26 -47.1(5)
C20 N2 C21 C22 -102.4(5)
Zn1 N2 C21 C22 76.0(4)
N2 C21 C22 C23 -177.2(4)
C26 C21 C22 C23 -54.6(6)
C21 C22 C23 C24 55.5(6)
C22 C23 C24 C25 -57.0(6)
C23 C24 C25 C26 57.9(6)
N2 C21 C26 C25 176.4(4)
C22 C21 C26 C25 54.4(5)
C24 C25 C26 C21 -56.3(6)
